data_4123430
loop_
_publ_author_name
'Yuan, Zheliang'
'Wang, Hao-Yang'
'Mu, Xin'
'Chen, Pinhong'
'Guo, Yin-Long'
'Liu, Guosheng'

_publ_section_title
;
 Highly selective pd-catalyzed intermolecular fluorosulfonylation of
 styrenes.
;
_journal_issue 7
_journal_name_full 'Journal of the American Chemical Society'
_journal_page_first 2468
_journal_page_last 2471
_journal_paper_doi 10.1021/ja5131676
_journal_volume 137
_journal_year 2015
_chemical_formula_sum 'C20 H23 F O2 S'
_chemical_formula_weight 346.44
_chemical_name_systematic
; 
 ? 
;
_space_group_IT_number 2
_symmetry_cell_setting triclinic
_symmetry_space_group_name_Hall '-P 1'
_symmetry_space_group_name_H-M 'P -1'
_atom_sites_solution_hydrogens geom
_atom_sites_solution_primary direct
_atom_sites_solution_secondary difmap
_audit_creation_method SHELXL-97
_cell_angle_alpha 70.213(3)
_cell_angle_beta 63.296(3)
_cell_angle_gamma 69.150(3)
_cell_formula_units_Z 2
_cell_length_a 9.8742(16)
_cell_length_b 10.1722(16)
_cell_length_c 10.8410(17)
_cell_measurement_reflns_used 1839
_cell_measurement_temperature 293(2)
_cell_measurement_theta_max 52.513
_cell_measurement_theta_min 4.760
_cell_volume 888.0(2)
_computing_cell_refinement 'Bruker SMART'
_computing_data_collection 'Bruker SMART'
_computing_data_reduction 'Bruker SHELXTL'
_computing_molecular_graphics 'Bruker SHELXTL'
_computing_publication_material 'Bruker SHELXTL'
_computing_structure_refinement 'SHELXL-97 (Sheldrick, 1997)'
_computing_structure_solution 'SHELXS-97 (Sheldrick, 1990)'
_diffrn_ambient_temperature 293(2)
_diffrn_measured_fraction_theta_full 0.988
_diffrn_measured_fraction_theta_max 0.988
_diffrn_measurement_device_type 'CCD area detector'
_diffrn_measurement_method 'phi and omega scans'
_diffrn_radiation_monochromator graphite
_diffrn_radiation_source 'fine-focus sealed tube'
_diffrn_radiation_type MoK\a
_diffrn_radiation_wavelength 0.71073
_diffrn_reflns_av_R_equivalents 0.0346
_diffrn_reflns_av_sigmaI/netI 0.0652
_diffrn_reflns_limit_h_max 7
_diffrn_reflns_limit_h_min -12
_diffrn_reflns_limit_k_max 12
_diffrn_reflns_limit_k_min -12
_diffrn_reflns_limit_l_max 10
_diffrn_reflns_limit_l_min -13
_diffrn_reflns_number 5350
_diffrn_reflns_theta_full 26.00
_diffrn_reflns_theta_max 26.00
_diffrn_reflns_theta_min 2.15
_exptl_absorpt_coefficient_mu 0.201
_exptl_absorpt_correction_T_max 1.00000
_exptl_absorpt_correction_T_min 0.58897
_exptl_absorpt_correction_type empirical
_exptl_absorpt_process_details sadabs
_exptl_crystal_colour colorless
_exptl_crystal_density_diffrn 1.296
_exptl_crystal_density_method 'not measured'
_exptl_crystal_description prismatic
_exptl_crystal_F_000 368
_exptl_crystal_size_max 0.211
_exptl_crystal_size_mid 0.165
_exptl_crystal_size_min 0.112
_refine_diff_density_max 0.584
_refine_diff_density_min -0.321
_refine_diff_density_rms 0.102
_refine_ls_extinction_coef 0.036(8)
_refine_ls_extinction_expression Fc^*^=kFc[1+0.001xFc^2^\l^3^/sin(2\q)]^-1/4^
_refine_ls_extinction_method SHELXL
_refine_ls_goodness_of_fit_ref 1.057
_refine_ls_hydrogen_treatment constr
_refine_ls_matrix_type full
_refine_ls_number_parameters 221
_refine_ls_number_reflns 3445
_refine_ls_number_restraints 0
_refine_ls_restrained_S_all 1.057
_refine_ls_R_factor_all 0.0788
_refine_ls_R_factor_gt 0.0668
_refine_ls_shift/su_max 0.000
_refine_ls_shift/su_mean 0.000
_refine_ls_structure_factor_coef Fsqd
_refine_ls_weighting_details 'calc w=1/[\s^2^(Fo^2^)+(0.1215P)^2^+0.0998P] where P=(Fo^2^+2Fc^2^)/3'
_refine_ls_weighting_scheme calc
_refine_ls_wR_factor_gt 0.1844
_refine_ls_wR_factor_ref 0.1979
_reflns_number_gt 2717
_reflns_number_total 3445
_reflns_threshold_expression >2sigma(I)
_cod_data_source_file ja5131676_si_005.cif
_cod_data_source_block cd213665
_cod_depositor_comments
;
The following automatic conversions were performed:

'_symmetry_cell_setting' value 'Triclinic' changed to 'triclinic'
according to
/usr/data/users/saulius/crontab/automatic-downloads/rss-feeds/ACS/lib/dictionaries/cif_core.dic
dictionary named 'cif_core.dic' version 2.4.2 from 2011-04-26.

Automatic conversion script
Id: cif_fix_values 3008 2015-01-20 13:52:24Z robertas 

 Adding full bibliography for 4123430--4123432.cif.
;
_cod_original_sg_symbol_H-M P-1
_cod_database_code 4123430

loop_
_symmetry_equiv_pos_as_xyz
'x, y, z'
'-x, -y, -z'

loop_
_atom_site_label
_atom_site_type_symbol
_atom_site_fract_x
_atom_site_fract_y
_atom_site_fract_z
_atom_site_U_iso_or_equiv
_atom_site_adp_type
_atom_site_occupancy
_atom_site_symmetry_multiplicity
_atom_site_calc_flag
_atom_site_refinement_flags
S1 S -0.14822(7) 0.76731(7) 0.74524(6) 0.0517(3) Uani 1 1 d .
F1 F -0.3039(3) 1.0309(2) 0.8995(2) 0.1096(8) Uani 1 1 d .
O1 O -0.2214(2) 0.6521(3) 0.8315(2) 0.0828(7) Uani 1 1 d .
O2 O -0.2328(2) 0.8927(2) 0.6750(2) 0.0783(7) Uani 1 1 d .
C1 C -0.2224(3) 0.9002(2) 1.0889(2) 0.0459(5) Uani 1 1 d .
C2 C -0.3499(3) 0.9734(3) 1.1873(3) 0.0596(7) Uani 1 1 d .
H2 H -0.4428 1.0174 1.1718 0.072 Uiso 1 1 calc R
C3 C -0.3401(4) 0.9813(3) 1.3067(3) 0.0732(9) Uani 1 1 d .
H3 H -0.4256 1.0311 1.3713 0.088 Uiso 1 1 calc R
C4 C -0.2028(5) 0.9151(3) 1.3309(3) 0.0737(9) Uani 1 1 d .
H4 H -0.1961 0.9191 1.4124 0.088 Uiso 1 1 calc R
C5 C -0.0759(4) 0.8430(3) 1.2337(3) 0.0655(7) Uani 1 1 d .
H5 H 0.0165 0.7996 1.2500 0.079 Uiso 1 1 calc R
C6 C -0.0831(3) 0.8339(3) 1.1122(2) 0.0491(6) Uani 1 1 d .
C7 C 0.0559(3) 0.7543(3) 1.0072(3) 0.0576(7) Uani 1 1 d .
H7A H 0.1134 0.6728 1.0571 0.069 Uiso 1 1 calc R
H7B H 0.1247 0.8176 0.9438 0.069 Uiso 1 1 calc R
C8 C 0.0080(3) 0.7016(3) 0.9218(3) 0.0562(6) Uani 1 1 d .
H8A H -0.0478 0.6274 0.9828 0.067 Uiso 1 1 calc R
H8B H 0.1004 0.6596 0.8490 0.067 Uiso 1 1 calc R
C9 C -0.0953(3) 0.8241(3) 0.8539(2) 0.0472(6) Uani 1 1 d .
H9 H -0.0368 0.8977 0.7935 0.057 Uiso 1 1 calc R
C10 C -0.2432(3) 0.8927(3) 0.9627(2) 0.0501(6) Uani 1 1 d .
H10 H -0.3199 0.8360 0.9962 0.060 Uiso 1 1 calc R
C11 C 0.0296(3) 0.6982(3) 0.6157(2) 0.0455(5) Uani 1 1 d .
C12 C 0.0689(3) 0.5565(3) 0.6074(3) 0.0549(6) Uani 1 1 d .
H12 H 0.0054 0.4954 0.6736 0.066 Uiso 1 1 calc R
C13 C 0.2026(3) 0.5055(3) 0.5006(3) 0.0552(6) Uani 1 1 d .
H13 H 0.2279 0.4097 0.4956 0.066 Uiso 1 1 calc R
C14 C 0.3005(3) 0.5930(2) 0.4003(2) 0.0426(5) Uani 1 1 d .
C15 C 0.2569(3) 0.7361(3) 0.4121(2) 0.0508(6) Uani 1 1 d .
H15 H 0.3199 0.7977 0.3463 0.061 Uiso 1 1 calc R
C16 C 0.1241(3) 0.7886(3) 0.5175(2) 0.0522(6) Uani 1 1 d .
H16 H 0.0978 0.8844 0.5228 0.063 Uiso 1 1 calc R
C17 C 0.4482(3) 0.5394(3) 0.2790(2) 0.0507(6) Uani 1 1 d .
C18 C 0.5852(3) 0.5864(4) 0.2669(3) 0.0751(9) Uani 1 1 d .
H18A H 0.5578 0.6889 0.2568 0.113 Uiso 1 1 calc R
H18B H 0.6750 0.5598 0.1859 0.113 Uiso 1 1 calc R
H18C H 0.6088 0.5400 0.3506 0.113 Uiso 1 1 calc R
C19 C 0.4935(4) 0.3761(3) 0.2995(4) 0.0766(9) Uani 1 1 d .
H19A H 0.5196 0.3331 0.3820 0.115 Uiso 1 1 calc R
H19B H 0.5821 0.3483 0.2182 0.115 Uiso 1 1 calc R
H19C H 0.4073 0.3439 0.3111 0.115 Uiso 1 1 calc R
C20 C 0.4154(4) 0.6052(4) 0.1434(3) 0.0736(9) Uani 1 1 d .
H20A H 0.3356 0.5682 0.1487 0.110 Uiso 1 1 calc R
H20B H 0.5092 0.5808 0.0643 0.110 Uiso 1 1 calc R
H20C H 0.3808 0.7080 0.1319 0.110 Uiso 1 1 calc R

loop_
_atom_site_aniso_label
_atom_site_aniso_U_11
_atom_site_aniso_U_22
_atom_site_aniso_U_33
_atom_site_aniso_U_23
_atom_site_aniso_U_13
_atom_site_aniso_U_12
S1 0.0390(4) 0.0751(5) 0.0442(4) -0.0274(3) -0.0074(3) -0.0141(3)
F1 0.1440(19) 0.0809(12) 0.0797(12) -0.0367(10) -0.0657(13) 0.0497(12)
O1 0.0642(13) 0.1134(17) 0.0766(13) -0.0498(12) 0.0119(10) -0.0507(13)
O2 0.0577(12) 0.1103(17) 0.0640(11) -0.0421(11) -0.0292(10) 0.0134(11)
C1 0.0509(13) 0.0427(11) 0.0372(11) -0.0099(9) -0.0113(10) -0.0090(10)
C2 0.0608(16) 0.0624(15) 0.0441(13) -0.0209(11) -0.0077(11) -0.0089(12)
C3 0.095(2) 0.0711(18) 0.0420(14) -0.0237(12) -0.0073(14) -0.0204(17)
C4 0.115(3) 0.0723(19) 0.0435(14) -0.0150(13) -0.0284(16) -0.0328(19)
C5 0.084(2) 0.0651(16) 0.0608(16) -0.0113(13) -0.0371(15) -0.0217(15)
C6 0.0578(14) 0.0485(13) 0.0418(11) -0.0075(9) -0.0191(10) -0.0152(11)
C7 0.0492(14) 0.0649(15) 0.0611(15) -0.0204(12) -0.0276(12) -0.0009(12)
C8 0.0509(14) 0.0551(14) 0.0586(14) -0.0250(11) -0.0201(11) 0.0034(11)
C9 0.0438(13) 0.0549(13) 0.0419(11) -0.0184(10) -0.0125(10) -0.0079(10)
C10 0.0472(13) 0.0528(13) 0.0430(12) -0.0177(10) -0.0184(10) 0.0050(10)
C11 0.0404(12) 0.0607(14) 0.0382(11) -0.0201(10) -0.0101(9) -0.0124(10)
C12 0.0530(15) 0.0608(15) 0.0527(14) -0.0196(11) -0.0085(11) -0.0236(12)
C13 0.0553(15) 0.0539(14) 0.0597(14) -0.0258(11) -0.0119(12) -0.0167(11)
C14 0.0399(12) 0.0510(12) 0.0402(11) -0.0167(9) -0.0153(9) -0.0078(10)
C15 0.0504(14) 0.0505(13) 0.0422(12) -0.0106(10) -0.0080(10) -0.0135(10)
C16 0.0551(15) 0.0474(13) 0.0458(12) -0.0141(10) -0.0108(11) -0.0100(11)
C17 0.0412(13) 0.0603(14) 0.0493(13) -0.0244(11) -0.0119(10) -0.0055(11)
C18 0.0467(15) 0.104(2) 0.0787(19) -0.0437(17) -0.0077(14) -0.0201(15)
C19 0.0577(17) 0.0682(18) 0.091(2) -0.0402(16) -0.0141(15) 0.0026(14)
C20 0.0736(19) 0.095(2) 0.0483(14) -0.0379(14) -0.0161(13) -0.0037(16)

loop_
_atom_type_symbol
_atom_type_description
_atom_type_scat_dispersion_real
_atom_type_scat_dispersion_imag
_atom_type_scat_source
C C 0.0033 0.0016 'International Tables Vol C Tables 4.2.6.8 and 6.1.1.4'
H H 0.0000 0.0000 'International Tables Vol C Tables 4.2.6.8 and 6.1.1.4'
O O 0.0106 0.0060 'International Tables Vol C Tables 4.2.6.8 and 6.1.1.4'
F F 0.0171 0.0103 'International Tables Vol C Tables 4.2.6.8 and 6.1.1.4'
S S 0.1246 0.1234 'International Tables Vol C Tables 4.2.6.8 and 6.1.1.4'

loop_
_geom_angle_atom_site_label_1
_geom_angle_atom_site_label_2
_geom_angle_atom_site_label_3
_geom_angle
O1 S1 O2 118.71(15)
O1 S1 C11 108.13(12)
O2 S1 C11 108.05(11)
O1 S1 C9 107.44(12)
O2 S1 C9 107.94(12)
C11 S1 C9 105.88(11)
C2 C1 C6 119.7(2)
C2 C1 C10 117.7(2)
C6 C1 C10 122.5(2)
C3 C2 C1 120.7(3)
C3 C2 H2 119.6
C1 C2 H2 119.6
C2 C3 C4 119.9(3)
C2 C3 H3 120.1
C4 C3 H3 120.1
C5 C4 C3 119.7(3)
C5 C4 H4 120.2
C3 C4 H4 120.2
C4 C5 C6 121.4(3)
C4 C5 H5 119.3
C6 C5 H5 119.3
C5 C6 C1 118.6(2)
C5 C6 C7 121.0(2)
C1 C6 C7 120.4(2)
C6 C7 C8 111.8(2)
C6 C7 H7A 109.2
C8 C7 H7A 109.2
C6 C7 H7B 109.2
C8 C7 H7B 109.2
H7A C7 H7B 107.9
C7 C8 C9 110.6(2)
C7 C8 H8A 109.5
C9 C8 H8A 109.5
C7 C8 H8B 109.5
C9 C8 H8B 109.5
H8A C8 H8B 108.1
C8 C9 C10 112.01(18)
C8 C9 S1 112.03(17)
C10 C9 S1 108.68(16)
C8 C9 H9 108.0
C10 C9 H9 108.0
S1 C9 H9 108.0
F1 C10 C1 108.63(19)
F1 C10 C9 109.49(19)
C1 C10 C9 114.47(19)
F1 C10 H10 108.0
C1 C10 H10 108.0
C9 C10 H10 108.0
C12 C11 C16 120.0(2)
C12 C11 S1 119.93(18)
C16 C11 S1 119.90(18)
C11 C12 C13 119.7(2)
C11 C12 H12 120.1
C13 C12 H12 120.1
C12 C13 C14 121.8(2)
C12 C13 H13 119.1
C14 C13 H13 119.1
C13 C14 C15 116.8(2)
C13 C14 C17 122.8(2)
C15 C14 C17 120.4(2)
C16 C15 C14 122.1(2)
C16 C15 H15 119.0
C14 C15 H15 119.0
C15 C16 C11 119.5(2)
C15 C16 H16 120.3
C11 C16 H16 120.3
C19 C17 C20 108.5(2)
C19 C17 C18 108.1(2)
C20 C17 C18 110.1(2)
C19 C17 C14 112.6(2)
C20 C17 C14 107.7(2)
C18 C17 C14 109.9(2)
C17 C18 H18A 109.5
C17 C18 H18B 109.5
H18A C18 H18B 109.5
C17 C18 H18C 109.5
H18A C18 H18C 109.5
H18B C18 H18C 109.5
C17 C19 H19A 109.5
C17 C19 H19B 109.5
H19A C19 H19B 109.5
C17 C19 H19C 109.5
H19A C19 H19C 109.5
H19B C19 H19C 109.5
C17 C20 H20A 109.5
C17 C20 H20B 109.5
H20A C20 H20B 109.5
C17 C20 H20C 109.5
H20A C20 H20C 109.5
H20B C20 H20C 109.5

loop_
_geom_bond_atom_site_label_1
_geom_bond_atom_site_label_2
_geom_bond_distance
S1 O1 1.423(2)
S1 O2 1.436(2)
S1 C11 1.767(2)
S1 C9 1.795(2)
F1 C10 1.386(3)
C1 C2 1.392(3)
C1 C6 1.396(4)
C1 C10 1.502(3)
C2 C3 1.372(4)
C2 H2 0.9300
C3 C4 1.381(5)
C3 H3 0.9300
C4 C5 1.378(4)
C4 H4 0.9300
C5 C6 1.385(4)
C5 H5 0.9300
C6 C7 1.504(3)
C7 C8 1.510(4)
C7 H7A 0.9700
C7 H7B 0.9700
C8 C9 1.511(3)
C8 H8A 0.9700
C8 H8B 0.9700
C9 C10 1.515(3)
C9 H9 0.9800
C10 H10 0.9800
C11 C12 1.377(3)
C11 C16 1.380(3)
C12 C13 1.378(3)
C12 H12 0.9300
C13 C14 1.386(3)
C13 H13 0.9300
C14 C15 1.397(3)
C14 C17 1.532(3)
C15 C16 1.371(3)
C15 H15 0.9300
C16 H16 0.9300
C17 C19 1.523(4)
C17 C20 1.523(4)
C17 C18 1.528(4)
C18 H18A 0.9600
C18 H18B 0.9600
C18 H18C 0.9600
C19 H19A 0.9600
C19 H19B 0.9600
C19 H19C 0.9600
C20 H20A 0.9600
C20 H20B 0.9600
C20 H20C 0.9600

loop_
_geom_torsion_atom_site_label_1
_geom_torsion_atom_site_label_2
_geom_torsion_atom_site_label_3
_geom_torsion_atom_site_label_4
_geom_torsion
C6 C1 C2 C3 0.1(4)
C10 C1 C2 C3 178.4(2)
C1 C2 C3 C4 -0.6(4)
C2 C3 C4 C5 0.9(4)
C3 C4 C5 C6 -0.7(4)
C4 C5 C6 C1 0.3(4)
C4 C5 C6 C7 -179.7(2)
C2 C1 C6 C5 0.0(4)
C10 C1 C6 C5 -178.2(2)
C2 C1 C6 C7 180.0(2)
C10 C1 C6 C7 1.8(4)
C5 C6 C7 C8 155.0(2)
C1 C6 C7 C8 -24.9(3)
C6 C7 C8 C9 53.4(3)
C7 C8 C9 C10 -60.0(3)
C7 C8 C9 S1 177.56(17)
O1 S1 C9 C8 56.4(2)
O2 S1 C9 C8 -174.47(17)
C11 S1 C9 C8 -59.0(2)
O1 S1 C9 C10 -67.88(19)
O2 S1 C9 C10 61.23(19)
C11 S1 C9 C10 176.75(16)
C2 C1 C10 F1 51.7(3)
C6 C1 C10 F1 -130.1(2)
C2 C1 C10 C9 174.4(2)
C6 C1 C10 C9 -7.4(3)
C8 C9 C10 F1 158.4(2)
S1 C9 C10 F1 -77.3(2)
C8 C9 C10 C1 36.1(3)
S1 C9 C10 C1 160.45(17)
O1 S1 C11 C12 4.0(2)
O2 S1 C11 C12 -125.7(2)
C9 S1 C11 C12 118.9(2)
O1 S1 C11 C16 179.9(2)
O2 S1 C11 C16 50.3(2)
C9 S1 C11 C16 -65.2(2)
C16 C11 C12 C13 -0.1(4)
S1 C11 C12 C13 175.8(2)
C11 C12 C13 C14 0.3(4)
C12 C13 C14 C15 -0.3(4)
C12 C13 C14 C17 -178.8(2)
C13 C14 C15 C16 0.2(4)
C17 C14 C15 C16 178.7(2)
C14 C15 C16 C11 0.0(4)
C12 C11 C16 C15 0.0(4)
S1 C11 C16 C15 -175.95(19)
C13 C14 C17 C19 -12.6(3)
C15 C14 C17 C19 169.0(2)
C13 C14 C17 C20 106.9(3)
C15 C14 C17 C20 -71.5(3)
C13 C14 C17 C18 -133.2(3)
C15 C14 C17 C18 48.4(3)
